data_4113063
loop_
_publ_author_name
'Manuel Alcarazo'
'Stephen J. Roseblade'
'Emma Alonso'
'Rosario Fern\'andez'
'Eleuterio Alvarez'
'Fernando J. Lahoz'
'Jos\'e M. Lassaletta'

_publ_contact_author_address
;
  Dr. Jose M. Lassaletta
 Instituto de Investigaciones Quimicas, C.S.I.C-Universidad de Sevilla,
 Avd. Americo Vespucio, s/n., Isla de la Cartuja, 41092 Sevilla,  Spain
;
_publ_contact_author_email jmlassa@iiq.csic.es
_publ_contact_author_fax '+34 954 460565'
_publ_contact_author_name 'Dr. Jose M. Lassaletta'
_publ_contact_author_phone '+34 954 489560'
_publ_section_title
;
 1,3-Bis(N,N-dialkylamino)imidazolin-2-ylidenes: Synthesis and Reactivity
 of a New Family of Stable N-Heterocyclic Carbenes
;
_journal_name_full 'Journal of the American Chemical Society'
_journal_page_first 13242
_journal_page_last 13243
_journal_paper_doi 10.1021/ja0471119
_journal_volume 126
_journal_year 2004
_chemical_absolute_configuration rmad
_chemical_formula_moiety 'C23 H40 Cl N4 Rh'
_chemical_formula_sum 'C23 H40 Cl N4 Rh'
_chemical_formula_weight 510.95
_space_group_IT_number 19
_symmetry_cell_setting orthorhombic
_symmetry_space_group_name_Hall 'P 2ac 2ab'
_symmetry_space_group_name_H-M 'P 21 21 21'
_atom_sites_solution_hydrogens geom
_atom_sites_solution_primary direct
_atom_sites_solution_secondary difmap
_audit_creation_method SHELXL-97
_cell_angle_alpha 90.00
_cell_angle_beta 90.00
_cell_angle_gamma 90.00
_cell_formula_units_Z 8
_cell_length_a 13.2635(10)
_cell_length_b 17.8218(14)
_cell_length_c 21.0178(17)
_cell_measurement_reflns_used 17385
_cell_measurement_temperature 295(2)
_cell_measurement_theta_max 26.978
_cell_measurement_theta_min 2.250
_cell_volume 4968.2(7)
_computing_cell_refinement 'SAINT+ v. 6.22 (Bruker AXS, 2001)'
_computing_data_collection 'SMART v. 5.625 (Bruker AXS, 2001)'
_computing_data_reduction 'SAINT+ v. 6.22 (Bruker AXS, 2001)'
_computing_molecular_graphics 'XP, SHELXTL v. 6.10 (Bruker, 2000)'
_computing_publication_material 'XCIF, SHELXTL v. 6.10 (Bruker, 2000)'
_computing_structure_refinement 'SHELXL-97 (Sheldrick, 1997)'
_computing_structure_solution 'SHELXS-97 (Sheldrick, 1990)'
_diffrn_ambient_temperature 295(2)
_diffrn_detector_area_resol_mean 8.26
_diffrn_measured_fraction_theta_full 0.981
_diffrn_measured_fraction_theta_max 0.981
_diffrn_measurement_device_type 'Bruker SMART APEX CCD system'
_diffrn_measurement_method '\w rotations with narrow frames'
_diffrn_radiation_monochromator graphite
_diffrn_radiation_source 'fine-focus sealed tube'
_diffrn_radiation_type MoK\a
_diffrn_radiation_wavelength 0.71073
_diffrn_reflns_av_R_equivalents 0.0266
_diffrn_reflns_av_sigmaI/netI 0.0227
_diffrn_reflns_limit_h_max 17
_diffrn_reflns_limit_h_min -17
_diffrn_reflns_limit_k_max 23
_diffrn_reflns_limit_k_min -23
_diffrn_reflns_limit_l_max 27
_diffrn_reflns_limit_l_min -27
_diffrn_reflns_number 61546
_diffrn_reflns_theta_full 28.39
_diffrn_reflns_theta_max 28.39
_diffrn_reflns_theta_min 1.50
_diffrn_standards_number 'no decay'
_exptl_absorpt_coefficient_mu 0.811
_exptl_absorpt_correction_T_max 0.8942
_exptl_absorpt_correction_T_min 0.6998
_exptl_absorpt_correction_type multi-scan
_exptl_absorpt_process_details
; SADABS: Area-Detector Absorption Correction. Bruker-AXS 
  within SAINT+ package, v. 6.22 (2001).
;
_exptl_crystal_colour yellow
_exptl_crystal_density_diffrn 1.366
_exptl_crystal_description prism
_exptl_crystal_F_000 2144
_exptl_crystal_size_max 0.474
_exptl_crystal_size_mid 0.291
_exptl_crystal_size_min 0.141
_refine_diff_density_max 0.371
_refine_diff_density_min -0.222
_refine_diff_density_rms 0.051
_refine_ls_abs_structure_details 'Flack H D (1983), Acta Cryst. A39, 876-881'
_refine_ls_abs_structure_Flack -0.03(3)
_refine_ls_extinction_method none
_refine_ls_goodness_of_fit_ref 1.023
_refine_ls_hydrogen_treatment mixed
_refine_ls_matrix_type full
_refine_ls_number_parameters 537
_refine_ls_number_reflns 12005
_refine_ls_number_restraints 0
_refine_ls_restrained_S_all 1.023
_refine_ls_R_factor_all 0.0434
_refine_ls_R_factor_gt 0.0308
_refine_ls_shift/su_max 0.025
_refine_ls_shift/su_mean 0.002
_refine_ls_structure_factor_coef Fsqd
_refine_ls_weighting_details 'calc w=1/[\s^2^(Fo^2^)+(0.0441P)^2^+0.7238P] where P=(Fo^2^+2Fc^2^)/3'
_refine_ls_weighting_scheme calc
_refine_ls_wR_factor_gt 0.0762
_refine_ls_wR_factor_ref 0.0825
_reflns_number_gt 9734
_reflns_number_total 12005
_reflns_threshold_expression >2sigma(I)
_cod_data_source_file ja0471119si20040908_102737_3.cif
_cod_data_source_block 8
_cod_database_code 4113063

loop_
_symmetry_equiv_pos_as_xyz
'x, y, z'
'-x+1/2, -y, z+1/2'
'-x, y+1/2, -z+1/2'
'x+1/2, -y+1/2, -z'

loop_
_atom_site_label
_atom_site_type_symbol
_atom_site_fract_x
_atom_site_fract_y
_atom_site_fract_z
_atom_site_U_iso_or_equiv
_atom_site_adp_type
_atom_site_occupancy
_atom_site_symmetry_multiplicity
_atom_site_calc_flag
_atom_site_refinement_flags
Rh1 Rh 0.172851(16) 0.418842(10) 0.102951(11) 0.04269(6) Uani 1 1 d .
Rh2 Rh 0.672172(17) 0.575250(10) 0.103263(11) 0.04624(7) Uani 1 1 d .
Cl1 Cl 0.30556(7) 0.34072(6) 0.06505(6) 0.0859(3) Uani 1 1 d .
Cl2 Cl 0.81952(7) 0.64338(6) 0.07309(6) 0.0875(3) Uani 1 1 d .
N1 N 0.0313(2) 0.34806(15) 0.01070(13) 0.0626(7) Uani 1 1 d .
N2 N 0.0281(2) 0.28677(14) 0.09848(13) 0.0633(7) Uani 1 1 d .
N3 N 0.0551(2) 0.26661(16) 0.16012(14) 0.0686(8) Uani 1 1 d .
N4 N 0.0649(2) 0.39968(15) -0.03396(13) 0.0642(7) Uani 1 1 d .
N5 N 0.5407(2) 0.71317(15) 0.09932(15) 0.0707(8) Uani 1 1 d .
N6 N 0.5403(2) 0.65600(15) 0.00868(12) 0.0583(7) Uani 1 1 d .
N7 N 0.5724(2) 0.60636(15) -0.03789(12) 0.0604(7) Uani 1 1 d .
N8 N 0.5767(3) 0.73189(17) 0.16061(15) 0.0739(8) Uani 1 1 d .
C1 C 0.0631(2) 0.50261(19) 0.1187(2) 0.0703(13) Uani 1 1 d .
H1 H -0.0014 0.4933 0.0974 0.091(4) Uiso 1 1 calc R
C2 C 0.0777(3) 0.4606(2) 0.17313(19) 0.0765(11) Uani 1 1 d .
H2 H 0.0211 0.4272 0.1828 0.091(4) Uiso 1 1 calc R
C3 C 0.1387(4) 0.4828(3) 0.2323(2) 0.1153(19) Uani 1 1 d .
H3A H 0.1004 0.5191 0.2567 0.148(5) Uiso 1 1 calc R
H3B H 0.1482 0.4387 0.2587 0.148(5) Uiso 1 1 calc R
C4 C 0.2413(4) 0.5160(3) 0.2166(2) 0.1095(16) Uani 1 1 d .
H4A H 0.2349 0.5700 0.2124 0.148(5) Uiso 1 1 calc R
H4B H 0.2874 0.5060 0.2514 0.148(5) Uiso 1 1 calc R
C5 C 0.2836(3) 0.4845(2) 0.15676(19) 0.0710(10) Uani 1 1 d .
H5 H 0.3484 0.4590 0.1624 0.091(4) Uiso 1 1 calc R
C6 C 0.2714(3) 0.5156(2) 0.0980(2) 0.0722(10) Uani 1 1 d .
H6 H 0.3296 0.5085 0.0699 0.091(4) Uiso 1 1 calc R
C7 C 0.2087(3) 0.5831(2) 0.0815(3) 0.1057(16) Uani 1 1 d .
H7A H 0.2429 0.6277 0.0968 0.148(5) Uiso 1 1 calc R
H7B H 0.2042 0.5869 0.0355 0.148(5) Uiso 1 1 calc R
C8 C 0.1060(3) 0.5820(2) 0.1078(3) 0.0953(14) Uani 1 1 d .
H8A H 0.0616 0.6088 0.0791 0.148(5) Uiso 1 1 calc R
H8B H 0.1061 0.6087 0.1480 0.148(5) Uiso 1 1 calc R
C9 C 0.0694(2) 0.34640(16) 0.07000(15) 0.0482(7) Uani 1 1 d .
C10 C -0.0316(5) 0.2835(2) -0.00477(19) 0.113(2) Uani 1 1 d .
H10A H -0.0001 0.2525 -0.0371 0.131(6) Uiso 1 1 calc R
H10B H -0.0975 0.2993 -0.0197 0.131(6) Uiso 1 1 calc R
C11 C -0.0394(4) 0.2427(3) 0.05657(19) 0.1009(16) Uani 1 1 d .
H11A H -0.1081 0.2428 0.0724 0.131(6) Uiso 1 1 calc R
H11B H -0.0164 0.1913 0.0524 0.131(6) Uiso 1 1 calc R
C12 C -0.0275(4) 0.2346(3) 0.19751(19) 0.0995(14) Uani 1 1 d .
H12 H -0.0560 0.1911 0.1753 0.108(5) Uiso 1 1 calc R
C13 C 0.0323(5) 0.2087(4) 0.2553(3) 0.147(3) Uani 1 1 d .
H13A H 0.0442 0.2502 0.2841 0.189(7) Uiso 1 1 calc R
H13B H -0.0038 0.1696 0.2779 0.189(7) Uiso 1 1 calc R
C14 C 0.1306(5) 0.1790(4) 0.2295(3) 0.160(3) Uani 1 1 d .
H14A H 0.1271 0.1252 0.2234 0.189(7) Uiso 1 1 calc R
H14B H 0.1855 0.1901 0.2585 0.189(7) Uiso 1 1 calc R
C15 C 0.1465(4) 0.2189(3) 0.1658(2) 0.1001(14) Uani 1 1 d .
H15 H 0.2057 0.2516 0.1694 0.108(5) Uiso 1 1 calc R
C16 C -0.1079(4) 0.2902(4) 0.2108(3) 0.135(2) Uani 1 1 d .
H16A H -0.0791 0.3332 0.2316 0.169(5) Uiso 1 1 calc R
H16B H -0.1579 0.2680 0.2380 0.169(5) Uiso 1 1 calc R
H16C H -0.1387 0.3055 0.1716 0.169(5) Uiso 1 1 calc R
C17 C 0.1642(5) 0.1638(3) 0.1123(3) 0.163(3) Uani 1 1 d .
H17A H 0.2178 0.1302 0.1238 0.169(5) Uiso 1 1 calc R
H17B H 0.1823 0.1906 0.0744 0.169(5) Uiso 1 1 calc R
H17C H 0.1037 0.1356 0.1048 0.169(5) Uiso 1 1 calc R
C18 C 0.0961(4) 0.3687(3) -0.0949(2) 0.1044(14) Uani 1 1 d .
H18 H 0.0439 0.3353 -0.1119 0.108(5) Uiso 1 1 calc R
C19 C 0.1046(6) 0.4377(5) -0.1348(3) 0.186(4) Uani 1 1 d .
H19A H 0.1744 0.4535 -0.1380 0.189(7) Uiso 1 1 calc R
H19B H 0.0790 0.4284 -0.1773 0.189(7) Uiso 1 1 calc R
C20 C 0.0442(10) 0.4950(5) -0.1028(4) 0.252(6) Uani 1 1 d .
H20A H -0.0056 0.5147 -0.1321 0.189(7) Uiso 1 1 calc R
H20B H 0.0875 0.5362 -0.0898 0.189(7) Uiso 1 1 calc R
C21 C -0.0082(5) 0.4633(3) -0.0452(3) 0.127(2) Uani 1 1 d .
H21 H -0.0030 0.4992 -0.0100 0.108(5) Uiso 1 1 calc R
C22 C -0.1088(5) 0.4479(5) -0.0567(5) 0.222(5) Uani 1 1 d .
H22A H -0.1149 0.4190 -0.0950 0.169(5) Uiso 1 1 calc R
H22B H -0.1453 0.4941 -0.0613 0.169(5) Uiso 1 1 calc R
H22C H -0.1361 0.4199 -0.0217 0.169(5) Uiso 1 1 calc R
C23 C 0.1891(6) 0.3291(6) -0.0876(3) 0.229(5) Uani 1 1 d .
H23A H 0.2413 0.3637 -0.0759 0.169(5) Uiso 1 1 calc R
H23B H 0.2065 0.3052 -0.1270 0.169(5) Uiso 1 1 calc R
H23C H 0.1819 0.2918 -0.0549 0.169(5) Uiso 1 1 calc R
C51 C 0.5513(3) 0.5253(2) 0.15249(18) 0.0668(9) Uani 1 1 d .
H51 H 0.4934 0.5586 0.1587 0.091(4) Uiso 1 1 calc R
C52 C 0.5580(2) 0.49547(17) 0.0918(2) 0.0617(9) Uani 1 1 d .
H52 H 0.5037 0.5119 0.0635 0.091(4) Uiso 1 1 calc R
C53 C 0.5995(3) 0.4195(2) 0.0752(3) 0.1000(15) Uani 1 1 d .
H53A H 0.5541 0.3816 0.0918 0.148(5) Uiso 1 1 calc R
H53B H 0.6004 0.4145 0.0293 0.148(5) Uiso 1 1 calc R
C54 C 0.6989(4) 0.4045(2) 0.0988(3) 0.130(2) Uani 1 1 d .
H54A H 0.7345 0.3745 0.0676 0.148(5) Uiso 1 1 calc R
H54B H 0.6930 0.3746 0.1372 0.148(5) Uiso 1 1 calc R
C55 C 0.7622(3) 0.4736(2) 0.1138(3) 0.0964(16) Uani 1 1 d .
H55A H 0.8276 0.4751 0.0921 0.091(4) Uiso 1 1 calc R
C56 C 0.7602(4) 0.5089(3) 0.1703(3) 0.1013(18) Uani 1 1 d .
H56 H 0.8245 0.5318 0.1826 0.091(4) Uiso 1 1 calc R
C57 C 0.6903(5) 0.4926(3) 0.2256(2) 0.146(3) Uani 1 1 d .
H57A H 0.7132 0.4468 0.2460 0.148(5) Uiso 1 1 calc R
H57B H 0.6975 0.5328 0.2563 0.148(5) Uiso 1 1 calc R
C58 C 0.5828(4) 0.4841(3) 0.2112(2) 0.1101(17) Uani 1 1 d .
H58A H 0.5438 0.5025 0.2470 0.148(5) Uiso 1 1 calc R
H58B H 0.5677 0.4312 0.2060 0.148(5) Uiso 1 1 calc R
C59 C 0.5792(2) 0.65455(17) 0.06773(15) 0.0498(7) Uani 1 1 d .
C60 C 0.4798(4) 0.7631(3) 0.0595(2) 0.0986(14) Uani 1 1 d .
H60A H 0.5140 0.8104 0.0521 0.131(6) Uiso 1 1 calc R
H60B H 0.4147 0.7729 0.0788 0.131(6) Uiso 1 1 calc R
C61 C 0.4685(3) 0.7188(2) -0.00196(18) 0.0865(13) Uani 1 1 d .
H61A H 0.4001 0.7006 -0.0074 0.131(6) Uiso 1 1 calc R
H61B H 0.4875 0.7486 -0.0387 0.131(6) Uiso 1 1 calc R
C62 C 0.4964(3) 0.5882(2) -0.08706(17) 0.0819(11) Uani 1 1 d .
H62 H 0.4673 0.6350 -0.1032 0.108(5) Uiso 1 1 calc R
C63 C 0.5626(5) 0.5542(3) -0.1383(2) 0.127(2) Uani 1 1 d .
H63A H 0.5560 0.5000 -0.1380 0.189(7) Uiso 1 1 calc R
H63B H 0.5420 0.5725 -0.1798 0.189(7) Uiso 1 1 calc R
C64 C 0.6659(5) 0.5752(4) -0.1260(2) 0.145(3) Uani 1 1 d .
H64A H 0.6950 0.5992 -0.1631 0.189(7) Uiso 1 1 calc R
H64B H 0.7058 0.5312 -0.1158 0.189(7) Uiso 1 1 calc R
C65 C 0.6650(3) 0.6293(3) -0.06996(18) 0.0877(11) Uani 1 1 d .
H65 H 0.7225 0.6181 -0.0423 0.108(5) Uiso 1 1 calc R
C66 C 0.4142(4) 0.5399(4) -0.0627(2) 0.135(2) Uani 1 1 d .
H66A H 0.4422 0.4944 -0.0458 0.169(5) Uiso 1 1 calc R
H66B H 0.3687 0.5280 -0.0968 0.169(5) Uiso 1 1 calc R
H66C H 0.3782 0.5659 -0.0298 0.169(5) Uiso 1 1 calc R
C67 C 0.6717(5) 0.7088(3) -0.0907(3) 0.152(2) Uani 1 1 d .
H67A H 0.6097 0.7233 -0.1109 0.169(5) Uiso 1 1 calc R
H67B H 0.7263 0.7144 -0.1203 0.169(5) Uiso 1 1 calc R
H67C H 0.6834 0.7403 -0.0544 0.169(5) Uiso 1 1 calc R
C68 C 0.6148(4) 0.8085(2) 0.1667(2) 0.0976(14) Uani 1 1 d .
H68 H 0.5630 0.8438 0.1523 0.108(5) Uiso 1 1 calc R
C69 C 0.6277(5) 0.8157(3) 0.2372(2) 0.1207(19) Uani 1 1 d .
H69A H 0.6975 0.8072 0.2489 0.189(7) Uiso 1 1 calc R
H69B H 0.6086 0.8657 0.2510 0.189(7) Uiso 1 1 calc R
C70 C 0.5622(5) 0.7590(4) 0.2677(2) 0.131(2) Uani 1 1 d .
H70A H 0.5128 0.7832 0.2949 0.189(7) Uiso 1 1 calc R
H70B H 0.6021 0.7250 0.2934 0.189(7) Uiso 1 1 calc R
C71 C 0.5102(3) 0.7169(3) 0.21468(18) 0.0820(11) Uani 1 1 d .
H71 H 0.5135 0.6631 0.2244 0.108(5) Uiso 1 1 calc R
C72 C 0.4000(4) 0.7385(4) 0.2073(3) 0.152(3) Uani 1 1 d .
H72A H 0.3952 0.7907 0.1964 0.169(5) Uiso 1 1 calc R
H72B H 0.3651 0.7296 0.2466 0.169(5) Uiso 1 1 calc R
H72C H 0.3700 0.7088 0.1742 0.169(5) Uiso 1 1 calc R
C73 C 0.7103(5) 0.8198(3) 0.1271(3) 0.142(2) Uani 1 1 d .
H73A H 0.7538 0.7771 0.1321 0.169(5) Uiso 1 1 calc R
H73B H 0.7446 0.8642 0.1412 0.169(5) Uiso 1 1 calc R
H73C H 0.6924 0.8251 0.0831 0.169(5) Uiso 1 1 calc R

loop_
_atom_site_aniso_label
_atom_site_aniso_U_11
_atom_site_aniso_U_22
_atom_site_aniso_U_33
_atom_site_aniso_U_23
_atom_site_aniso_U_13
_atom_site_aniso_U_12
Rh1 0.03306(10) 0.04503(11) 0.04997(13) -0.00414(10) 0.00125(11) -0.00165(9)
Rh2 0.03691(11) 0.04649(11) 0.05531(14) 0.00502(10) -0.00651(13) -0.00172(9)
Cl1 0.0596(5) 0.0824(6) 0.1158(8) -0.0168(6) 0.0150(5) 0.0235(4)
Cl2 0.0474(4) 0.0847(6) 0.1305(9) 0.0195(6) -0.0018(5) -0.0186(4)
N1 0.0672(18) 0.0630(16) 0.0574(17) -0.0032(13) -0.0076(14) -0.0223(14)
N2 0.0776(18) 0.0570(14) 0.0553(16) -0.0005(13) -0.0003(16) -0.0241(13)
N3 0.080(2) 0.0642(16) 0.0612(17) 0.0085(14) 0.0001(15) -0.0171(15)
N4 0.0751(18) 0.0619(16) 0.0556(16) 0.0034(13) -0.0048(14) -0.0124(15)
N5 0.0734(18) 0.0692(17) 0.0695(19) -0.0060(16) -0.0117(17) 0.0270(15)
N6 0.0570(16) 0.0665(16) 0.0513(16) 0.0078(13) -0.0027(12) 0.0210(13)
N7 0.0663(17) 0.0633(16) 0.0515(15) 0.0035(13) -0.0051(13) 0.0131(14)
N8 0.081(2) 0.0691(18) 0.0710(19) -0.0154(15) -0.0089(16) 0.0104(16)
C1 0.0400(15) 0.065(2) 0.106(4) -0.030(2) 0.0061(18) 0.0073(14)
C2 0.070(2) 0.081(3) 0.078(3) -0.020(2) 0.033(2) -0.014(2)
C3 0.145(5) 0.137(4) 0.064(3) -0.030(3) 0.027(3) -0.036(4)
C4 0.111(4) 0.125(4) 0.092(3) -0.025(3) -0.026(3) -0.033(3)
C5 0.056(2) 0.081(2) 0.076(2) -0.006(2) -0.0191(17) -0.0214(17)
C6 0.0486(18) 0.064(2) 0.104(3) 0.014(2) 0.003(2) -0.0163(15)
C7 0.086(3) 0.062(2) 0.168(5) 0.031(3) 0.005(3) -0.003(2)
C8 0.081(3) 0.055(2) 0.150(4) -0.002(3) -0.004(3) 0.0140(17)
C9 0.0437(15) 0.0461(15) 0.0549(18) -0.0052(14) 0.0000(14) -0.0060(12)
C10 0.157(5) 0.099(3) 0.083(3) 0.011(2) -0.037(3) -0.073(4)
C11 0.118(4) 0.104(3) 0.081(3) 0.002(2) -0.020(3) -0.069(3)
C12 0.110(3) 0.114(3) 0.075(2) 0.009(2) 0.015(2) -0.046(3)
C13 0.188(6) 0.158(6) 0.095(4) 0.063(4) 0.006(4) -0.052(5)
C14 0.181(7) 0.150(5) 0.148(5) 0.084(5) -0.025(5) 0.002(5)
C15 0.103(3) 0.088(3) 0.109(3) 0.033(3) -0.008(3) -0.009(3)
C16 0.106(4) 0.187(6) 0.113(4) -0.008(4) 0.042(3) -0.034(4)
C17 0.184(6) 0.094(4) 0.211(7) -0.005(4) 0.037(6) 0.039(4)
C18 0.112(4) 0.120(4) 0.081(3) 0.007(3) 0.009(3) -0.015(3)
C19 0.188(7) 0.286(11) 0.084(4) 0.063(6) 0.001(5) -0.084(8)
C20 0.46(2) 0.157(8) 0.142(8) 0.063(6) 0.007(9) 0.002(10)
C21 0.191(6) 0.081(3) 0.109(4) 0.012(3) -0.032(4) 0.017(4)
C22 0.146(6) 0.181(8) 0.339(13) -0.017(8) -0.107(8) 0.068(6)
C23 0.199(8) 0.401(14) 0.087(4) -0.003(6) 0.004(5) 0.129(10)
C51 0.065(2) 0.064(2) 0.072(2) 0.0140(18) 0.0159(18) -0.0027(17)
C52 0.0488(16) 0.0578(18) 0.078(3) 0.0002(15) -0.0014(16) -0.0155(13)
C53 0.088(3) 0.056(2) 0.156(4) -0.027(2) -0.008(3) -0.0082(19)
C54 0.089(3) 0.063(2) 0.239(7) -0.031(4) -0.014(4) 0.012(2)
C55 0.055(2) 0.069(2) 0.166(5) 0.007(3) -0.024(3) 0.0162(19)
C56 0.078(3) 0.088(3) 0.138(5) 0.053(3) -0.056(3) -0.016(2)
C57 0.204(7) 0.145(5) 0.088(4) 0.055(3) -0.076(4) -0.053(5)
C58 0.144(5) 0.116(4) 0.071(3) 0.029(3) 0.011(3) -0.006(3)
C59 0.0389(14) 0.0535(16) 0.0570(19) 0.0059(14) 0.0027(14) -0.0024(12)
C60 0.112(3) 0.089(3) 0.095(3) -0.002(2) -0.011(3) 0.051(3)
C61 0.087(3) 0.089(3) 0.084(3) 0.010(2) -0.011(2) 0.044(2)
C62 0.090(3) 0.096(3) 0.060(2) 0.0049(19) -0.0156(19) -0.002(2)
C63 0.178(6) 0.119(4) 0.085(3) -0.026(3) -0.014(4) 0.009(4)
C64 0.129(5) 0.225(7) 0.080(3) -0.035(4) -0.001(3) 0.086(5)
C65 0.066(2) 0.126(3) 0.071(2) 0.007(2) 0.0099(19) 0.024(2)
C66 0.124(4) 0.188(6) 0.092(3) 0.018(4) -0.037(3) -0.061(4)
C67 0.132(5) 0.167(6) 0.157(5) 0.045(4) 0.065(4) -0.029(4)
C68 0.104(3) 0.071(3) 0.118(4) -0.020(2) -0.001(3) 0.003(2)
C69 0.155(5) 0.099(4) 0.109(4) -0.038(3) -0.011(4) -0.004(4)
C70 0.147(5) 0.149(5) 0.096(3) -0.049(4) -0.005(3) -0.025(4)
C71 0.082(3) 0.091(3) 0.073(2) -0.015(2) 0.001(2) 0.011(2)
C72 0.091(4) 0.261(8) 0.105(4) 0.002(5) 0.008(3) 0.031(5)
C73 0.158(5) 0.105(4) 0.163(6) -0.016(4) 0.009(5) -0.038(4)

loop_
_atom_type_symbol
_atom_type_description
_atom_type_scat_dispersion_real
_atom_type_scat_dispersion_imag
_atom_type_scat_source
C C 0.0033 0.0016 'International Tables Vol C Tables 4.2.6.8 and 6.1.1.4'
H H 0.0000 0.0000 'International Tables Vol C Tables 4.2.6.8 and 6.1.1.4'
N N 0.0061 0.0033 'International Tables Vol C Tables 4.2.6.8 and 6.1.1.4'
Cl Cl 0.1484 0.1585 'International Tables Vol C Tables 4.2.6.8 and 6.1.1.4'
Rh Rh -1.1178 0.9187 'International Tables Vol C Tables 4.2.6.8 and 6.1.1.4'

loop_
_geom_angle_atom_site_label_1
_geom_angle_atom_site_label_2
_geom_angle_atom_site_label_3
_geom_angle
C9 Rh1 C2 93.47(14)
C9 Rh1 C1 92.15(13)
C2 Rh1 C1 38.45(16)
C9 Rh1 C6 155.21(15)
C2 Rh1 C6 96.61(16)
C1 Rh1 C6 82.00(13)
C9 Rh1 C5 168.32(14)
C2 Rh1 C5 81.33(15)
C1 Rh1 C5 90.21(14)
C6 Rh1 C5 36.46(14)
C9 Rh1 Cl1 90.79(9)
C2 Rh1 Cl1 153.55(13)
C1 Rh1 Cl1 167.29(13)
C6 Rh1 Cl1 90.19(11)
C5 Rh1 Cl1 89.40(11)
C59 Rh2 C52 89.48(12)
C59 Rh2 C51 90.74(13)
C52 Rh2 C51 38.51(15)
C59 Rh2 C56 161.2(2)
C52 Rh2 C56 95.36(15)
C51 Rh2 C56 82.00(17)
C59 Rh2 C55 162.42(18)
C52 Rh2 C55 80.98(15)
C51 Rh2 C55 90.89(17)
C56 Rh2 C55 35.93(18)
C59 Rh2 Cl2 92.62(8)
C52 Rh2 Cl2 155.29(11)
C51 Rh2 Cl2 165.74(11)
C56 Rh2 Cl2 90.52(13)
C55 Rh2 Cl2 90.08(13)
C9 N1 N4 121.3(3)
C9 N1 C10 113.9(3)
N4 N1 C10 123.8(3)
C9 N2 N3 121.1(3)
C9 N2 C11 113.8(3)
N3 N2 C11 124.9(3)
N2 N3 C12 114.1(3)
N2 N3 C15 115.6(3)
C12 N3 C15 110.2(3)
N1 N4 C18 115.8(3)
N1 N4 C21 113.4(3)
C18 N4 C21 109.2(4)
C59 N5 N8 120.5(3)
C59 N5 C60 113.6(3)
N8 N5 C60 124.3(3)
C59 N6 N7 121.5(2)
C59 N6 C61 113.5(3)
N7 N6 C61 124.8(3)
N6 N7 C65 113.9(3)
N6 N7 C62 115.1(3)
C65 N7 C62 108.2(3)
N5 N8 C68 114.6(3)
N5 N8 C71 117.5(3)
C68 N8 C71 108.2(3)
C2 C1 C8 124.6(4)
C2 C1 Rh1 69.5(2)
C8 C1 Rh1 111.8(2)
C2 C1 H1 114.2
C8 C1 H1 114.2
Rh1 C1 H1 114.2
C1 C2 C3 127.3(4)
C1 C2 Rh1 72.0(2)
C3 C2 Rh1 110.3(3)
C1 C2 H2 113.1
C3 C2 H2 113.1
Rh1 C2 H2 113.1
C4 C3 C2 113.4(4)
C4 C3 H3A 108.9
C2 C3 H3A 108.9
C4 C3 H3B 108.9
C2 C3 H3B 108.9
H3A C3 H3B 107.7
C5 C4 C3 111.9(4)
C5 C4 H4A 109.2
C3 C4 H4A 109.2
C5 C4 H4B 109.2
C3 C4 H4B 109.2
H4A C4 H4B 107.9
C6 C5 C4 124.6(4)
C6 C5 Rh1 70.8(2)
C4 C5 Rh1 112.7(3)
C6 C5 H5 113.8
C4 C5 H5 113.8
Rh1 C5 H5 113.8
C5 C6 C7 126.9(4)
C5 C6 Rh1 72.8(2)
C7 C6 Rh1 108.3(2)
C5 C6 H6 113.6
C7 C6 H6 113.6
Rh1 C6 H6 113.6
C8 C7 C6 114.5(4)
C8 C7 H7A 108.6
C6 C7 H7A 108.6
C8 C7 H7B 108.6
C6 C7 H7B 108.6
H7A C7 H7B 107.6
C7 C8 C1 114.2(3)
C7 C8 H8A 108.7
C1 C8 H8A 108.7
C7 C8 H8B 108.7
C1 C8 H8B 108.7
H8A C8 H8B 107.6
N2 C9 N1 106.1(3)
N2 C9 Rh1 129.6(2)
N1 C9 Rh1 124.2(2)
N1 C10 C11 103.5(3)
N1 C10 H10A 111.1
C11 C10 H10A 111.1
N1 C10 H10B 111.1
C11 C10 H10B 111.1
H10A C10 H10B 109.0
N2 C11 C10 102.4(3)
N2 C11 H11A 111.3
C10 C11 H11A 111.3
N2 C11 H11B 111.3
C10 C11 H11B 111.3
H11A C11 H11B 109.2
N3 C12 C16 112.3(4)
N3 C12 C13 99.0(4)
C16 C12 C13 115.3(5)
N3 C12 H12 109.9
C16 C12 H12 109.9
C13 C12 H12 109.9
C14 C13 C12 105.7(5)
C14 C13 H13A 110.6
C12 C13 H13A 110.6
C14 C13 H13B 110.6
C12 C13 H13B 110.6
H13A C13 H13B 108.7
C13 C14 C15 105.7(5)
C13 C14 H14A 110.6
C15 C14 H14A 110.6
C13 C14 H14B 110.6
C15 C14 H14B 110.6
H14A C14 H14B 108.7
N3 C15 C17 116.0(4)
N3 C15 C14 102.9(4)
C17 C15 C14 111.7(5)
N3 C15 H15 108.6
C17 C15 H15 108.6
C14 C15 H15 108.6
C12 C16 H16A 109.5
C12 C16 H16B 109.5
H16A C16 H16B 109.5
C12 C16 H16C 109.5
H16A C16 H16C 109.5
H16B C16 H16C 109.5
C15 C17 H17A 109.5
C15 C17 H17B 109.5
H17A C17 H17B 109.5
C15 C17 H17C 109.5
H17A C17 H17C 109.5
H17B C17 H17C 109.5
C23 C18 N4 109.7(5)
C23 C18 C19 113.7(6)
N4 C18 C19 101.8(5)
C23 C18 H18 110.5
N4 C18 H18 110.5
C19 C18 H18 110.5
C20 C19 C18 106.0(5)
C20 C19 H19A 110.5
C18 C19 H19A 110.5
C20 C19 H19B 110.5
C18 C19 H19B 110.5
H19A C19 H19B 108.7
C19 C20 C21 111.1(6)
C19 C20 H20A 109.4
C21 C20 H20A 109.4
C19 C20 H20B 109.4
C21 C20 H20B 109.4
H20A C20 H20B 108.0
C22 C21 C20 112.3(7)
C22 C21 N4 119.9(5)
C20 C21 N4 96.4(6)
C22 C21 H21 109.1
C20 C21 H21 109.1
N4 C21 H21 109.1
C21 C22 H22A 109.5
C21 C22 H22B 109.5
H22A C22 H22B 109.5
C21 C22 H22C 109.5
H22A C22 H22C 109.5
H22B C22 H22C 109.5
C18 C23 H23A 109.5
C18 C23 H23B 109.5
H23A C23 H23B 109.5
C18 C23 H23C 109.5
H23A C23 H23C 109.5
H23B C23 H23C 109.5
C52 C51 C58 123.7(4)
C52 C51 Rh2 70.20(19)
C58 C51 Rh2 113.6(3)
C52 C51 H51 114.0
C58 C51 H51 114.0
Rh2 C51 H51 114.0
C51 C52 C53 125.6(4)
C51 C52 Rh2 71.3(2)
C53 C52 Rh2 111.9(2)
C51 C52 H52 113.5
C53 C52 H52 113.5
Rh2 C52 H52 113.5
C54 C53 C52 115.2(4)
C54 C53 H53A 108.5
C52 C53 H53A 108.5
C54 C53 H53B 108.5
C52 C53 H53B 108.5
H53A C53 H53B 107.5
C53 C54 C55 115.3(4)
C53 C54 H54A 108.5
C55 C54 H54A 108.5
C53 C54 H54B 108.5
C55 C54 H54B 108.5
H54A C54 H54B 107.5
C56 C55 C54 123.3(5)
C56 C55 Rh2 72.0(2)
C54 C55 Rh2 110.4(3)
C56 C55 H55A 114.5
C54 C55 H55A 114.5
Rh2 C55 H55A 114.5
C55 C56 C57 126.9(4)
C55 C56 Rh2 72.1(2)
C57 C56 Rh2 105.8(3)
C55 C56 H56 114.2
C57 C56 H56 114.2
Rh2 C56 H56 114.2
C58 C57 C56 117.2(4)
C58 C57 H57A 108.0
C56 C57 H57A 108.0
C58 C57 H57B 108.0
C56 C57 H57B 108.0
H57A C57 H57B 107.2
C57 C58 C51 113.1(4)
C57 C58 H58A 109.0
C51 C58 H58A 109.0
C57 C58 H58B 109.0
C51 C58 H58B 109.0
H58A C58 H58B 107.8
N5 C59 N6 107.3(3)
N5 C59 Rh2 126.5(2)
N6 C59 Rh2 126.1(2)
N5 C60 C61 103.0(3)
N5 C60 H60A 111.2
C61 C60 H60A 111.2
N5 C60 H60B 111.2
C61 C60 H60B 111.2
H60A C60 H60B 109.1
N6 C61 C60 101.6(3)
N6 C61 H61A 111.5
C60 C61 H61A 111.5
N6 C61 H61B 111.5
C60 C61 H61B 111.5
H61A C61 H61B 109.3
N7 C62 C66 112.8(3)
N7 C62 C63 100.9(3)
C66 C62 C63 116.1(5)
N7 C62 H62 108.9
C66 C62 H62 108.9
C63 C62 H62 108.9
C64 C63 C62 108.5(4)
C64 C63 H63A 110.0
C62 C63 H63A 110.0
C64 C63 H63B 110.0
C62 C63 H63B 110.0
H63A C63 H63B 108.4
C63 C64 C65 107.2(4)
C63 C64 H64A 110.3
C65 C64 H64A 110.3
C63 C64 H64B 110.3
C65 C64 H64B 110.3
H64A C64 H64B 108.5
N7 C65 C67 117.0(4)
N7 C65 C64 100.7(4)
C67 C65 C64 112.2(4)
N7 C65 H65 108.8
C67 C65 H65 108.8
C64 C65 H65 108.8
C62 C66 H66A 109.5
C62 C66 H66B 109.5
H66A C66 H66B 109.5
C62 C66 H66C 109.5
H66A C66 H66C 109.5
H66B C66 H66C 109.5
C65 C67 H67A 109.5
C65 C67 H67B 109.5
H67A C67 H67B 109.5
C65 C67 H67C 109.5
H67A C67 H67C 109.5
H67B C67 H67C 109.5
N8 C68 C69 101.9(4)
N8 C68 C73 111.2(4)
C69 C68 C73 115.7(5)
N8 C68 H68 109.2
C69 C68 H68 109.2
C73 C68 H68 109.2
C70 C69 C68 107.7(4)
C70 C69 H69A 110.2
C68 C69 H69A 110.2
C70 C69 H69B 110.2
C68 C69 H69B 110.2
H69A C69 H69B 108.5
C69 C70 C71 106.8(4)
C69 C70 H70A 110.4
C71 C70 H70A 110.4
C69 C70 H70B 110.4
C71 C70 H70B 110.4
H70A C70 H70B 108.6
N8 C71 C70 101.9(4)
N8 C71 C72 117.0(4)
C70 C71 C72 112.9(4)
N8 C71 H71 108.2
C70 C71 H71 108.2
C72 C71 H71 108.2
C71 C72 H72A 109.5
C71 C72 H72B 109.5
H72A C72 H72B 109.5
C71 C72 H72C 109.5
H72A C72 H72C 109.5
H72B C72 H72C 109.5
C68 C73 H73A 109.5
C68 C73 H73B 109.5
H73A C73 H73B 109.5
C68 C73 H73C 109.5
H73A C73 H73C 109.5
H73B C73 H73C 109.5

loop_
_geom_bond_atom_site_label_1
_geom_bond_atom_site_label_2
_geom_bond_distance
Rh1 C9 2.007(3)
Rh1 C2 2.079(3)
Rh1 C1 2.111(3)
Rh1 C6 2.167(3)
Rh1 C5 2.192(3)
Rh1 Cl1 2.3815(9)
Rh2 C59 2.019(3)
Rh2 C52 2.091(3)
Rh2 C51 2.105(3)
Rh2 C56 2.179(4)
Rh2 C55 2.181(4)
Rh2 Cl2 2.3867(9)
N1 C9 1.346(4)
N1 N4 1.388(4)
N1 C10 1.457(5)
N2 C9 1.337(4)
N2 N3 1.391(4)
N2 C11 1.482(4)
N3 C12 1.464(5)
N3 C15 1.486(6)
N4 C18 1.455(5)
N4 C21 1.510(6)
N5 C59 1.339(4)
N5 N8 1.414(4)
N5 C60 1.465(5)
N6 C59 1.344(4)
N6 N7 1.386(3)
N6 C61 1.486(4)
N7 C65 1.460(5)
N7 C62 1.479(4)
N8 C68 1.462(5)
N8 C71 1.463(5)
C1 C2 1.380(6)
C1 C8 1.542(5)
C1 H1 0.9800
C2 C3 1.535(6)
C2 H2 0.9800
C3 C4 1.519(6)
C3 H3A 0.9700
C3 H3B 0.9700
C4 C5 1.488(6)
C4 H4A 0.9700
C4 H4B 0.9700
C5 C6 1.364(5)
C5 H5 0.9800
C6 C7 1.503(5)
C6 H6 0.9800
C7 C8 1.470(6)
C7 H7A 0.9700
C7 H7B 0.9700
C8 H8A 0.9700
C8 H8B 0.9700
C10 C11 1.484(5)
C10 H10A 0.9700
C10 H10B 0.9700
C11 H11A 0.9700
C11 H11B 0.9700
C12 C16 1.483(7)
C12 C13 1.522(7)
C12 H12 0.9800
C13 C14 1.508(8)
C13 H13A 0.9700
C13 H13B 0.9700
C14 C15 1.531(6)
C14 H14A 0.9700
C14 H14B 0.9700
C15 C17 1.511(7)
C15 H15 0.9800
C16 H16A 0.9600
C16 H16B 0.9600
C16 H16C 0.9600
C17 H17A 0.9600
C17 H17B 0.9600
C17 H17C 0.9600
C18 C23 1.429(8)
C18 C19 1.491(9)
C18 H18 0.9800
C19 C20 1.464(11)
C19 H19A 0.9700
C19 H19B 0.9700
C20 C21 1.506(11)
C20 H20A 0.9700
C20 H20B 0.9700
C21 C22 1.384(8)
C21 H21 0.9800
C22 H22A 0.9600
C22 H22B 0.9600
C22 H22C 0.9600
C23 H23A 0.9600
C23 H23B 0.9600
C23 H23C 0.9600
C51 C52 1.384(5)
C51 C58 1.496(6)
C51 H51 0.9800
C52 C53 1.503(5)
C52 H52 0.9800
C53 C54 1.433(6)
C53 H53A 0.9700
C53 H53B 0.9700
C54 C55 1.523(6)
C54 H54A 0.9700
C54 H54B 0.9700
C55 C56 1.345(7)
C55 H55A 0.9800
C56 C57 1.515(7)
C56 H56 0.9800
C57 C58 1.465(7)
C57 H57A 0.9700
C57 H57B 0.9700
C58 H58A 0.9700
C58 H58B 0.9700
C60 C61 1.521(5)
C60 H60A 0.9700
C60 H60B 0.9700
C61 H61A 0.9700
C61 H61B 0.9700
C62 C66 1.481(6)
C62 C63 1.516(6)
C62 H62 0.9800
C63 C64 1.445(8)
C63 H63A 0.9700
C63 H63B 0.9700
C64 C65 1.522(7)
C64 H64A 0.9700
C64 H64B 0.9700
C65 C67 1.485(7)
C65 H65 0.9800
C66 H66A 0.9600
C66 H66B 0.9600
C66 H66C 0.9600
C67 H67A 0.9600
C67 H67B 0.9600
C67 H67C 0.9600
C68 C69 1.497(6)
C68 C73 1.528(7)
C68 H68 0.9800
C69 C70 1.478(7)
C69 H69A 0.9700
C69 H69B 0.9700
C70 C71 1.510(6)
C70 H70A 0.9700
C70 H70B 0.9700
C71 C72 1.519(6)
C71 H71 0.9800
C72 H72A 0.9600
C72 H72B 0.9600
C72 H72C 0.9600
C73 H73A 0.9600
C73 H73B 0.9600
C73 H73C 0.9600

loop_
_geom_torsion_atom_site_label_1
_geom_torsion_atom_site_label_2
_geom_torsion_atom_site_label_3
_geom_torsion_atom_site_label_4
_geom_torsion
C9 N2 N3 C12 145.7(4)
C11 N2 N3 C12 -40.0(5)
C9 N2 N3 C15 -85.0(4)
C11 N2 N3 C15 89.3(5)
C9 N1 N4 C18 128.1(4)
C10 N1 N4 C18 -39.7(6)
C9 N1 N4 C21 -104.5(4)
C10 N1 N4 C21 87.7(5)
C59 N6 N7 C65 -82.4(4)
C61 N6 N7 C65 92.1(4)
C59 N6 N7 C62 151.8(3)
C61 N6 N7 C62 -33.7(5)
C59 N5 N8 C68 123.2(4)
C60 N5 N8 C68 -41.6(5)
C59 N5 N8 C71 -108.1(4)
C60 N5 N8 C71 87.1(5)
C9 Rh1 C1 C2 92.9(2)
C6 Rh1 C1 C2 -111.3(3)
C5 Rh1 C1 C2 -75.7(2)
Cl1 Rh1 C1 C2 -163.9(4)
C9 Rh1 C1 C8 -146.9(3)
C2 Rh1 C1 C8 120.2(4)
C6 Rh1 C1 C8 8.9(3)
C5 Rh1 C1 C8 44.6(3)
Cl1 Rh1 C1 C8 -43.6(7)
C8 C1 C2 C3 -0.7(6)
Rh1 C1 C2 C3 102.2(4)
C8 C1 C2 Rh1 -102.9(3)
C9 Rh1 C2 C1 -89.1(2)
C6 Rh1 C2 C1 68.2(2)
C5 Rh1 C2 C1 101.4(2)
Cl1 Rh1 C2 C1 172.12(17)
C9 Rh1 C2 C3 146.9(3)
C1 Rh1 C2 C3 -124.0(4)
C6 Rh1 C2 C3 -55.8(3)
C5 Rh1 C2 C3 -22.6(3)
Cl1 Rh1 C2 C3 48.1(4)
C1 C2 C3 C4 -46.2(7)
Rh1 C2 C3 C4 36.2(5)
C2 C3 C4 C5 -30.8(6)
C3 C4 C5 C6 92.8(5)
C3 C4 C5 Rh1 11.2(5)
C9 Rh1 C5 C6 -177.9(6)
C2 Rh1 C5 C6 -113.7(3)
C1 Rh1 C5 C6 -76.2(3)
Cl1 Rh1 C5 C6 91.1(2)
C9 Rh1 C5 C4 -57.5(8)
C2 Rh1 C5 C4 6.7(3)
C1 Rh1 C5 C4 44.2(3)
C6 Rh1 C5 C4 120.4(4)
Cl1 Rh1 C5 C4 -148.5(3)
C4 C5 C6 C7 -4.5(6)
Rh1 C5 C6 C7 100.3(4)
C4 C5 C6 Rh1 -104.8(4)
C9 Rh1 C6 C5 179.0(3)
C2 Rh1 C6 C5 65.6(3)
C1 Rh1 C6 C5 101.3(3)
Cl1 Rh1 C6 C5 -88.7(2)
C9 Rh1 C6 C7 55.0(5)
C2 Rh1 C6 C7 -58.3(4)
C1 Rh1 C6 C7 -22.7(4)
C5 Rh1 C6 C7 -124.0(5)
Cl1 Rh1 C6 C7 147.3(3)
C5 C6 C7 C8 -48.1(6)
Rh1 C6 C7 C8 33.8(6)
C6 C7 C8 C1 -27.8(7)
C2 C1 C8 C7 86.6(6)
Rh1 C1 C8 C7 7.2(6)
N3 N2 C9 N1 177.1(3)
C11 N2 C9 N1 2.2(4)
N3 N2 C9 Rh1 0.0(5)
C11 N2 C9 Rh1 -174.8(3)
N4 N1 C9 N2 -174.5(3)
C10 N1 C9 N2 -5.6(5)
N4 N1 C9 Rh1 2.8(5)
C10 N1 C9 Rh1 171.7(3)
C2 Rh1 C9 N2 -65.4(3)
C1 Rh1 C9 N2 -103.9(3)
C6 Rh1 C9 N2 -179.4(3)
C5 Rh1 C9 N2 -2.4(9)
Cl1 Rh1 C9 N2 88.5(3)
C2 Rh1 C9 N1 118.0(3)
C1 Rh1 C9 N1 79.5(3)
C6 Rh1 C9 N1 4.0(5)
C5 Rh1 C9 N1 -179.0(6)
Cl1 Rh1 C9 N1 -88.1(3)
C9 N1 C10 C11 6.6(6)
N4 N1 C10 C11 175.2(4)
C9 N2 C11 C10 1.7(5)
N3 N2 C11 C10 -172.9(4)
N1 C10 C11 N2 -4.5(6)
N2 N3 C12 C16 -66.5(5)
C15 N3 C12 C16 161.5(4)
N2 N3 C12 C13 171.3(4)
C15 N3 C12 C13 39.4(5)
N3 C12 C13 C14 -38.3(6)
C16 C12 C13 C14 -158.3(5)
C12 C13 C14 C15 25.0(7)
N2 N3 C15 C17 -33.7(5)
C12 N3 C15 C17 97.5(5)
N2 N3 C15 C14 -155.9(4)
C12 N3 C15 C14 -24.8(5)
C13 C14 C15 N3 -1.1(6)
C13 C14 C15 C17 -126.3(6)
N1 N4 C18 C23 -71.4(6)
C21 N4 C18 C23 159.1(6)
N1 N4 C18 C19 167.8(4)
C21 N4 C18 C19 38.4(6)
C23 C18 C19 C20 -138.3(8)
N4 C18 C19 C20 -20.4(8)
C18 C19 C20 C21 -3.4(11)
C19 C20 C21 C22 -101.6(10)
C19 C20 C21 N4 24.5(10)
N1 N4 C21 C22 -49.1(7)
C18 N4 C21 C22 81.7(7)
N1 N4 C21 C20 -169.4(5)
C18 N4 C21 C20 -38.7(6)
C59 Rh2 C51 C52 88.2(2)
C56 Rh2 C51 C52 -109.2(3)
C55 Rh2 C51 C52 -74.3(3)
Cl2 Rh2 C51 C52 -168.1(3)
C59 Rh2 C51 C58 -152.7(3)
C52 Rh2 C51 C58 119.0(4)
C56 Rh2 C51 C58 9.9(4)
C55 Rh2 C51 C58 44.8(3)
Cl2 Rh2 C51 C58 -49.0(6)
C58 C51 C52 C53 -1.7(6)
Rh2 C51 C52 C53 104.0(3)
C58 C51 C52 Rh2 -105.8(4)
C59 Rh2 C52 C51 -91.8(2)
C56 Rh2 C52 C51 70.0(3)
C55 Rh2 C52 C51 103.0(3)
Cl2 Rh2 C52 C51 173.02(19)
C59 Rh2 C52 C53 146.4(3)
C51 Rh2 C52 C53 -121.8(4)
C56 Rh2 C52 C53 -51.8(4)
C55 Rh2 C52 C53 -18.8(3)
Cl2 Rh2 C52 C53 51.2(5)
C51 C52 C53 C54 -53.6(6)
Rh2 C52 C53 C54 28.5(6)
C52 C53 C54 C55 -22.6(8)
C53 C54 C55 C56 87.4(7)
C53 C54 C55 Rh2 6.1(7)
C59 Rh2 C55 C56 -170.3(4)
C52 Rh2 C55 C56 -112.4(3)
C51 Rh2 C55 C56 -75.0(3)
Cl2 Rh2 C55 C56 90.8(3)
C59 Rh2 C55 C54 -50.6(8)
C52 Rh2 C55 C54 7.4(4)
C51 Rh2 C55 C54 44.7(5)
C56 Rh2 C55 C54 119.7(6)
Cl2 Rh2 C55 C54 -149.5(4)
C54 C55 C56 C57 -6.4(7)
Rh2 C55 C56 C57 96.6(4)
C54 C55 C56 Rh2 -103.0(4)
C59 Rh2 C56 C55 170.9(4)
C52 Rh2 C56 C55 66.6(3)
C51 Rh2 C56 C55 102.8(3)
Cl2 Rh2 C56 C55 -89.4(3)
C59 Rh2 C56 C57 46.6(6)
C52 Rh2 C56 C57 -57.8(4)
C51 Rh2 C56 C57 -21.6(3)
C55 Rh2 C56 C57 -124.3(5)
Cl2 Rh2 C56 C57 146.3(3)
C55 C56 C57 C58 -47.0(8)
Rh2 C56 C57 C58 32.3(6)
C56 C57 C58 C51 -26.0(8)
C52 C51 C58 C57 86.3(6)
Rh2 C51 C58 C57 5.1(6)
N8 N5 C59 N6 -172.5(3)
C60 N5 C59 N6 -6.1(4)
N8 N5 C59 Rh2 10.6(5)
C60 N5 C59 Rh2 177.0(3)
N7 N6 C59 N5 174.0(3)
C61 N6 C59 N5 -1.0(4)
N7 N6 C59 Rh2 -9.0(4)
C61 N6 C59 Rh2 175.9(3)
C52 Rh2 C59 N5 113.2(3)
C51 Rh2 C59 N5 74.7(3)
C56 Rh2 C59 N5 8.0(6)
C55 Rh2 C59 N5 170.0(5)
Cl2 Rh2 C59 N5 -91.4(3)
C52 Rh2 C59 N6 -63.1(3)
C51 Rh2 C59 N6 -101.6(3)
C56 Rh2 C59 N6 -168.4(4)
C55 Rh2 C59 N6 -6.3(7)
Cl2 Rh2 C59 N6 92.3(3)
C59 N5 C60 C61 10.3(5)
N8 N5 C60 C61 176.0(4)
C59 N6 C61 C60 7.0(5)
N7 N6 C61 C60 -167.8(3)
N5 C60 C61 N6 -9.5(5)
N6 N7 C62 C66 -71.6(5)
C65 N7 C62 C66 159.7(4)
N6 N7 C62 C63 163.8(3)
C65 N7 C62 C63 35.2(4)
N7 C62 C63 C64 -17.2(6)
C66 C62 C63 C64 -139.5(5)
C62 C63 C64 C65 -5.4(7)
N6 N7 C65 C67 -45.9(5)
C62 N7 C65 C67 83.4(5)
N6 N7 C65 C64 -167.7(3)
C62 N7 C65 C64 -38.4(4)
C63 C64 C65 N7 26.1(6)
C63 C64 C65 C67 -99.1(6)
N5 N8 C68 C69 169.6(4)
C71 N8 C68 C69 36.3(5)
N5 N8 C68 C73 -66.6(5)
C71 N8 C68 C73 160.2(4)
N8 C68 C69 C70 -21.7(6)
C73 C68 C69 C70 -142.5(5)
C68 C69 C70 C71 0.5(7)
N5 N8 C71 C70 -167.7(4)
C68 N8 C71 C70 -36.0(5)
N5 N8 C71 C72 -44.1(5)
C68 N8 C71 C72 87.6(5)
C69 C70 C71 N8 20.9(6)
C69 C70 C71 C72 -105.5(6)
